data_2242004
loop_
_publ_author_name
'Arulraj, R.'
'Sivakumar, S.'
'Kaur, Manpreet'
'Thiruvalluvar, A.'
'Jasinski, Jerry P.'

_publ_section_title
;
 Crystal structures of three 3-chloro-3-methyl-2,6-diarylpiperidin-4-ones
;
_journal_issue 2
_journal_name_full 'Acta Crystallographica Section E'
_journal_page_first 107
_journal_page_last 111
_journal_paper_doi 10.1107/S2056989016020661
_journal_volume 73
_journal_year 2017
_chemical_formula_moiety 'C18 H16 Cl3 N O'
_chemical_formula_sum 'C18 H16 Cl3 N O'
_chemical_formula_weight 368.67
_chemical_name_systematic
;
3-Chloro-3-methyl-<i>r</i>-2,<i>c</i>-6-bis(4-chlorophenyl)piperidin-4-one
;
_space_group_crystal_system orthorhombic
_space_group_IT_number 33
_space_group_name_Hall 'P 2c -2n'
_space_group_name_H-M_alt 'P n a 21'
_symmetry_space_group_name_Hall 'P 2c -2n'
_symmetry_space_group_name_H-M 'P n a 21'
_atom_sites_solution_hydrogens mixed
_audit_creation_method
;
Olex2 1.2
(compiled 2016.09.09 svn.r3337 for OlexSys, GUI svn.r5227)
;
_cell_angle_alpha 90
_cell_angle_beta 90
_cell_angle_gamma 90
_cell_formula_units_Z 4
_cell_length_a 13.2430(4)
_cell_length_b 22.3945(6)
_cell_length_c 5.81947(14)
_cell_measurement_reflns_used 5579
_cell_measurement_temperature 173(2)
_cell_measurement_theta_max 71.1820
_cell_measurement_theta_min 3.8720
_cell_volume 1725.88(8)
_computing_cell_refinement
;
CrysAlisPro (Agilent, 2014)
;
_computing_data_collection
;
CrysAlisPro (Agilent, 2014)
;
_computing_data_reduction
;
CrysAlisPro (Agilent, 2014)
;
_computing_molecular_graphics
;
<i>OLEX2</i> (Dolomanov <i>et al.</i>,  2009)
;
_computing_publication_material
;
<i>OLEX2</i> (Dolomanov <i>et al.</i>,  2009)
;
_computing_structure_refinement
;
SHELXL (Sheldrick, 2015b)
;
_computing_structure_solution
;
SHELXT (Sheldrick, 2015a)
;
_diffrn_ambient_temperature 173(2)
_diffrn_detector_area_resol_mean 16.0416
_diffrn_measured_fraction_theta_full 1.000
_diffrn_measured_fraction_theta_max 0.992
_diffrn_measurement_device 'four-circle diffractometer'
_diffrn_measurement_device_type 'Agilent Xcalibur, Eos, Gemini'
_diffrn_measurement_method '\w scans'
_diffrn_radiation_monochromator graphite
_diffrn_radiation_type CuK\a
_diffrn_radiation_wavelength 1.54184
_diffrn_reflns_av_R_equivalents 0.0328
_diffrn_reflns_limit_h_max 15
_diffrn_reflns_limit_h_min -16
_diffrn_reflns_limit_k_max 27
_diffrn_reflns_limit_k_min -27
_diffrn_reflns_limit_l_max 4
_diffrn_reflns_limit_l_min -7
_diffrn_reflns_number 12474
_diffrn_reflns_theta_full 67.684
_diffrn_reflns_theta_max 71.426
_diffrn_reflns_theta_min 3.878
_exptl_absorpt_coefficient_mu 4.827
_exptl_absorpt_correction_T_max 1.00000
_exptl_absorpt_correction_T_min 0.64571
_exptl_absorpt_correction_type multi-scan
_exptl_absorpt_process_details
;
CrysAlisPro (Agilent, 2014)
;
_exptl_crystal_colour colourless
_exptl_crystal_density_diffrn 1.419
_exptl_crystal_description prism
_exptl_crystal_F_000 760
_exptl_crystal_size_max 0.34
_exptl_crystal_size_mid 0.14
_exptl_crystal_size_min 0.14
_refine_diff_density_max 0.450
_refine_diff_density_min -0.226
_refine_ls_abs_structure_details
;
Flack <i>x</i> determined using 695 quotients
[(<i>I</i>^+^)-(<i>I</i>^-^)]/[(<i>I</i>^+^)+(<i>I</i>^-^)]
(Parsons <i>et al.</i>,  2013)
;
_refine_ls_abs_structure_Flack 0.135(13)
_refine_ls_extinction_method none
_refine_ls_goodness_of_fit_ref 1.020
_refine_ls_hydrogen_treatment mixed
_refine_ls_matrix_type full
_refine_ls_number_parameters 212
_refine_ls_number_reflns 2602
_refine_ls_number_restraints 1
_refine_ls_restrained_S_all 1.020
_refine_ls_R_factor_all 0.0336
_refine_ls_R_factor_gt 0.0319
_refine_ls_shift/su_max 0.001
_refine_ls_shift/su_mean 0.000
_refine_ls_structure_factor_coef Fsqd
_refine_ls_weighting_details 'w=1/[\s^2^(Fo^2^)+(0.0469P)^2^+0.6568P] where P=(Fo^2^+2Fc^2^)/3'
_refine_ls_weighting_scheme calc
_refine_ls_wR_factor_gt 0.0820
_refine_ls_wR_factor_ref 0.0836
_reflns_number_gt 2494
_reflns_number_total 2602
_reflns_threshold_expression 'I > 2\s(I)'
_cod_data_source_file hb7647sup1.cif
_cod_data_source_block III
_cod_database_code 2242004
_shelx_space_group_comment
;
The symmetry employed for this shelxl refinement is uniquely defined
by the following loop, which should always be used as a source of
symmetry information in preference to the above space-group names.
They are only intended as comments.
;
_shelxl_version_number 2014/6

loop_
_space_group_symop_operation_xyz
'x, y, z'
'-x, -y, z+1/2'
'x+1/2, -y+1/2, z'
'-x+1/2, y+1/2, z+1/2'

loop_
_atom_site_type_symbol
_atom_site_label
_atom_site_fract_x
_atom_site_fract_y
_atom_site_fract_z
_atom_site_U_iso_or_equiv
_atom_site_adp_type
_atom_site_calc_flag
_atom_site_occupancy
Cl Cl1 0.45288(4) 0.77767(3) 0.75233(13) 0.04111(16) Uani d 1
Cl Cl2 0.03876(5) 0.95332(3) 0.88033(17) 0.05145(19) Uani d 1
Cl Cl3 0.10150(6) 0.45148(3) 0.38178(19) 0.0578(2) Uani d 1
O O1 0.57167(12) 0.74818(9) 0.2363(4) 0.0363(4) Uani d 1
N N1 0.28424(14) 0.72489(9) 0.4198(4) 0.0288(5) Uani d 1
H H1 0.228(2) 0.7238(12) 0.413(6) 0.035 Uiso d 1
C C1 0.49247(17) 0.73891(11) 0.3332(5) 0.0294(6) Uani d 1
C C2 0.43340(17) 0.79041(11) 0.4461(5) 0.0277(5) Uani d 1
C C3 0.32060(17) 0.78557(9) 0.3839(5) 0.0261(5) Uani d 1
H H3 0.3143 0.7944 0.2161 0.031 Uiso calc 1
C C4 0.33396(17) 0.68095(10) 0.2728(5) 0.0291(5) Uani d 1
H H4 0.3302 0.6946 0.1095 0.035 Uiso calc 1
C C5 0.44518(17) 0.67810(12) 0.3470(6) 0.0364(6) Uani d 1
H H5A 0.4497 0.6630 0.5066 0.044 Uiso calc 1
H H5B 0.4823 0.6501 0.2460 0.044 Uiso calc 1
C C6 0.25273(17) 0.82914(10) 0.5104(5) 0.0260(5) Uani d 1
C C7 0.22816(18) 0.88418(11) 0.4167(5) 0.0303(6) Uani d 1
H H7 0.2565 0.8955 0.2733 0.036 Uiso calc 1
C C8 0.1631(2) 0.92294(11) 0.5281(5) 0.0335(6) Uani d 1
H H8 0.1467 0.9606 0.4625 0.040 Uiso calc 1
C C9 0.12236(17) 0.90591(11) 0.7364(6) 0.0336(6) Uani d 1
C C10 0.14495(18) 0.85140(11) 0.8344(5) 0.0321(6) Uani d 1
H H10 0.1161 0.8402 0.9776 0.039 Uiso calc 1
C C11 0.21035(17) 0.81329(11) 0.7205(5) 0.0303(6) Uani d 1
H H11 0.2265 0.7757 0.7869 0.036 Uiso calc 1
C C12 0.27945(18) 0.62177(11) 0.2956(5) 0.0312(6) Uani d 1
C C13 0.2849(2) 0.58865(14) 0.4970(6) 0.0445(7) Uani d 1
H H13 0.3268 0.6021 0.6190 0.053 Uiso calc 1
C C14 0.2303(3) 0.53636(14) 0.5229(7) 0.0471(8) Uani d 1
H H14 0.2346 0.5140 0.6613 0.057 Uiso calc 1
C C15 0.1701(2) 0.51733(11) 0.3470(6) 0.0402(7) Uani d 1
C C16 0.1625(2) 0.54859(14) 0.1446(6) 0.0420(7) Uani d 1
H H16 0.1206 0.5347 0.0235 0.050 Uiso calc 1
C C17 0.2180(2) 0.60143(13) 0.1208(6) 0.0384(7) Uani d 1
H H17 0.2133 0.6236 -0.0179 0.046 Uiso calc 1
C C18 0.47925(19) 0.85094(11) 0.3858(6) 0.0356(6) Uani d 1
H H18A 0.4427 0.8825 0.4675 0.053 Uiso calc 1
H H18B 0.4740 0.8576 0.2198 0.053 Uiso calc 1
H H18C 0.5505 0.8516 0.4313 0.053 Uiso calc 1

loop_
_atom_site_aniso_label
_atom_site_aniso_U_11
_atom_site_aniso_U_22
_atom_site_aniso_U_33
_atom_site_aniso_U_12
_atom_site_aniso_U_13
_atom_site_aniso_U_23
Cl1 0.0355(3) 0.0587(4) 0.0292(3) 0.0045(3) -0.0049(3) -0.0023(3)
Cl2 0.0479(3) 0.0469(3) 0.0596(5) 0.0179(3) 0.0108(4) -0.0101(4)
Cl3 0.0598(4) 0.0405(3) 0.0732(5) -0.0189(3) 0.0166(4) -0.0065(4)
O1 0.0232(7) 0.0470(9) 0.0388(10) -0.0017(7) 0.0030(9) -0.0059(11)
N1 0.0196(8) 0.0281(9) 0.0386(13) 0.0013(7) 0.0008(9) -0.0027(10)
C1 0.0220(10) 0.0378(12) 0.0286(13) 0.0045(9) -0.0038(10) -0.0023(11)
C2 0.0252(10) 0.0342(11) 0.0235(12) 0.0000(9) 0.0010(10) -0.0018(10)
C3 0.0267(10) 0.0265(10) 0.0252(13) 0.0012(8) -0.0026(10) 0.0008(11)
C4 0.0305(10) 0.0251(10) 0.0318(14) 0.0010(9) 0.0013(11) -0.0013(11)
C5 0.0260(11) 0.0354(12) 0.0478(16) 0.0062(9) 0.0070(12) -0.0021(13)
C6 0.0219(9) 0.0280(11) 0.0282(12) -0.0016(9) -0.0020(9) -0.0018(11)
C7 0.0311(11) 0.0279(11) 0.0318(14) 0.0007(9) 0.0013(10) 0.0001(11)
C8 0.0337(12) 0.0262(11) 0.0406(16) 0.0047(10) -0.0027(12) 0.0011(12)
C9 0.0270(10) 0.0320(12) 0.0418(15) 0.0038(9) -0.0016(12) -0.0085(13)
C10 0.0287(11) 0.0375(13) 0.0302(14) 0.0001(9) 0.0051(10) -0.0018(12)
C11 0.0286(10) 0.0282(11) 0.0340(15) 0.0019(9) 0.0021(11) 0.0020(11)
C12 0.0309(11) 0.0270(11) 0.0357(16) 0.0027(9) 0.0047(10) -0.0018(11)
C13 0.0550(16) 0.0411(15) 0.0375(17) -0.0085(13) -0.0069(14) 0.0021(14)
C14 0.0615(18) 0.0365(14) 0.0434(18) -0.0062(13) -0.0018(16) 0.0052(15)
C15 0.0383(12) 0.0304(12) 0.0519(17) -0.0028(10) 0.0133(13) -0.0090(13)
C16 0.0382(13) 0.0431(15) 0.0446(17) -0.0045(12) 0.0007(13) -0.0089(13)
C17 0.0387(13) 0.0385(14) 0.0379(16) -0.0017(11) -0.0008(13) 0.0004(13)
C18 0.0297(11) 0.0321(11) 0.0449(16) -0.0036(9) 0.0045(12) -0.0012(14)

loop_
_atom_type_symbol
_atom_type_description
_atom_type_scat_dispersion_real
_atom_type_scat_dispersion_imag
_atom_type_scat_source
C C 0.0181 0.0091 'International Tables Vol C Tables 4.2.6.8 and 6.1.1.4'
H H 0.0000 0.0000 'International Tables Vol C Tables 4.2.6.8 and 6.1.1.4'
Cl Cl 0.3639 0.7018 'International Tables Vol C Tables 4.2.6.8 and 6.1.1.4'
N N 0.0311 0.0180 'International Tables Vol C Tables 4.2.6.8 and 6.1.1.4'
O O 0.0492 0.0322 'International Tables Vol C Tables 4.2.6.8 and 6.1.1.4'

loop_
_geom_angle_atom_site_label_1
_geom_angle_atom_site_label_2
_geom_angle_atom_site_label_3
_geom_angle
C3 N1 H1 111(2)
C3 N1 C4 113.3(2)
C4 N1 H1 113(2)
O1 C1 C2 120.7(2)
O1 C1 C5 122.9(2)
C5 C1 C2 116.4(2)
C1 C2 Cl1 103.17(17)
C1 C2 C3 109.8(2)
C3 C2 Cl1 110.85(17)
C18 C2 Cl1 107.91(19)
C18 C2 C1 111.4(2)
C18 C2 C3 113.2(2)
N1 C3 C2 110.62(19)
N1 C3 H3 107.3
N1 C3 C6 109.5(2)
C2 C3 H3 107.3
C6 C3 C2 114.5(2)
C6 C3 H3 107.3
N1 C4 H4 109.1
N1 C4 C5 107.2(2)
N1 C4 C12 108.9(2)
C5 C4 H4 109.1
C12 C4 H4 109.1
C12 C4 C5 113.3(2)
C1 C5 C4 110.3(2)
C1 C5 H5A 109.6
C1 C5 H5B 109.6
C4 C5 H5A 109.6
C4 C5 H5B 109.6
H5A C5 H5B 108.1
C7 C6 C3 121.3(2)
C7 C6 C11 118.5(2)
C11 C6 C3 120.1(2)
C6 C7 H7 119.4
C8 C7 C6 121.3(3)
C8 C7 H7 119.4
C7 C8 H8 120.6
C9 C8 C7 118.7(2)
C9 C8 H8 120.6
C8 C9 Cl2 120.0(2)
C10 C9 Cl2 118.5(2)
C10 C9 C8 121.5(2)
C9 C10 H10 120.6
C9 C10 C11 118.9(3)
C11 C10 H10 120.6
C6 C11 H11 119.5
C10 C11 C6 121.0(2)
C10 C11 H11 119.5
C13 C12 C4 121.1(2)
C17 C12 C4 120.3(2)
C17 C12 C13 118.5(2)
C12 C13 H13 119.4
C14 C13 C12 121.1(3)
C14 C13 H13 119.4
C13 C14 H14 120.4
C15 C14 C13 119.1(3)
C15 C14 H14 120.4
C14 C15 Cl3 118.7(3)
C14 C15 C16 121.8(3)
C16 C15 Cl3 119.5(2)
C15 C16 H16 120.8
C15 C16 C17 118.5(3)
C17 C16 H16 120.8
C12 C17 C16 121.0(3)
C12 C17 H17 119.5
C16 C17 H17 119.5
C2 C18 H18A 109.5
C2 C18 H18B 109.5
C2 C18 H18C 109.5
H18A C18 H18B 109.5
H18A C18 H18C 109.5
H18B C18 H18C 109.5

loop_
_geom_bond_atom_site_label_1
_geom_bond_atom_site_label_2
_geom_bond_distance
Cl1 C2 1.823(3)
Cl2 C9 1.748(3)
Cl3 C15 1.744(3)
O1 C1 1.209(3)
N1 H1 0.74(3)
N1 C3 1.457(3)
N1 C4 1.460(3)
C1 C2 1.541(3)
C1 C5 1.501(4)
C2 C3 1.541(3)
C2 C18 1.526(3)
C3 H3 1.0000
C3 C6 1.517(3)
C4 H4 1.0000
C4 C5 1.536(3)
C4 C12 1.515(3)
C5 H5A 0.9900
C5 H5B 0.9900
C6 C7 1.386(3)
C6 C11 1.391(4)
C7 H7 0.9500
C7 C8 1.385(4)
C8 H8 0.9500
C8 C9 1.380(4)
C9 C10 1.380(4)
C10 H10 0.9500
C10 C11 1.385(4)
C11 H11 0.9500
C12 C13 1.389(4)
C12 C17 1.380(4)
C13 H13 0.9500
C13 C14 1.384(4)
C14 H14 0.9500
C14 C15 1.365(5)
C15 C16 1.374(5)
C16 H16 0.9500
C16 C17 1.400(4)
C17 H17 0.9500
C18 H18A 0.9800
C18 H18B 0.9800
C18 H18C 0.9800

loop_
_geom_hbond_atom_site_label_D
_geom_hbond_atom_site_label_H
_geom_hbond_atom_site_label_A
_geom_hbond_site_symmetry_A
_geom_hbond_distance_DH
_geom_hbond_distance_HA
_geom_hbond_distance_DA
_geom_hbond_angle_DHA
N1 H1 O1 3_465 0.74(3) 2.40(3) 3.071(3) 151(3)
C10 H10 O1 3_466 0.95 2.56 3.374(3) 144.4
C18 H18C Cg3 4_565 0.98 2.98 3.725(3) 134

loop_
_geom_torsion_atom_site_label_1
_geom_torsion_atom_site_label_2
_geom_torsion_atom_site_label_3
_geom_torsion_atom_site_label_4
_geom_torsion
Cl1 C2 C3 N1 -65.4(2)
Cl1 C2 C3 C6 59.0(2)
Cl2 C9 C10 C11 179.4(2)
Cl3 C15 C16 C17 179.8(2)
O1 C1 C2 Cl1 -106.9(3)
O1 C1 C2 C3 134.8(3)
O1 C1 C2 C18 8.6(4)
O1 C1 C5 C4 -129.9(3)
N1 C3 C6 C7 -142.0(2)
N1 C3 C6 C11 35.4(3)
N1 C4 C5 C1 -56.5(3)
N1 C4 C12 C13 -69.9(3)
N1 C4 C12 C17 106.0(3)
C1 C2 C3 N1 48.0(3)
C1 C2 C3 C6 172.4(2)
C2 C1 C5 C4 48.9(3)
C2 C3 C6 C7 93.1(3)
C2 C3 C6 C11 -89.6(3)
C3 N1 C4 C5 66.1(3)
C3 N1 C4 C12 -170.9(2)
C3 C6 C7 C8 177.4(2)
C3 C6 C11 C10 -177.4(2)
C4 N1 C3 C2 -62.9(3)
C4 N1 C3 C6 169.9(2)
C4 C12 C13 C14 176.1(3)
C4 C12 C17 C16 -176.2(2)
C5 C1 C2 Cl1 74.3(2)
C5 C1 C2 C3 -44.0(3)
C5 C1 C2 C18 -170.2(2)
C5 C4 C12 C13 49.2(4)
C5 C4 C12 C17 -134.8(3)
C6 C7 C8 C9 0.0(4)
C7 C6 C11 C10 0.1(4)
C7 C8 C9 Cl2 -179.3(2)
C7 C8 C9 C10 -0.2(4)
C8 C9 C10 C11 0.3(4)
C9 C10 C11 C6 -0.2(4)
C11 C6 C7 C8 0.1(4)
C12 C4 C5 C1 -176.6(2)
C12 C13 C14 C15 -0.1(5)
C13 C12 C17 C16 -0.2(4)
C13 C14 C15 Cl3 -179.9(2)
C13 C14 C15 C16 0.2(5)
C14 C15 C16 C17 -0.3(4)
C15 C16 C17 C12 0.3(4)
C17 C12 C13 C14 0.1(4)
C18 C2 C3 N1 173.2(2)
C18 C2 C3 C6 -62.4(3)

_cod_database_fobs_code 2242004
